data_4347075
loop_
_publ_author_name
'Maity, Ayan'
'Le, Linh Q.'
'Zhu, Zhuan'
'Bao, Jiming'
'Teets, Thomas S.'

_publ_section_title
;
 Steric and Electronic Influence of Aryl Isocyanides on the Properties of
 Iridium(III) Cyclometalates.
;
_journal_issue 5
_journal_name_full 'Inorganic chemistry'
_journal_page_first 2299
_journal_page_last 2308
_journal_paper_doi 10.1021/acs.inorgchem.5b02691
_journal_volume 55
_journal_year 2016
_chemical_formula_sum 'C44 H34 F6 Ir N4 P S2'
_chemical_formula_weight 1020.04
_space_group_crystal_system trigonal
_space_group_IT_number 154
_space_group_name_Hall 'P 32 2"'
_space_group_name_H-M_alt 'P 32 2 1'
_atom_sites_solution_hydrogens geom
_audit_creation_method SHELXL-2014/7
_cell_angle_alpha 90
_cell_angle_beta 90
_cell_angle_gamma 120
_cell_formula_units_Z 6
_cell_length_a 16.325(5)
_cell_length_b 16.325(5)
_cell_length_c 26.077(9)
_cell_measurement_reflns_used 9918
_cell_measurement_temperature 123(2)
_cell_measurement_theta_max 29.24
_cell_measurement_theta_min 2.50
_cell_volume 6019(3)
_computing_cell_refinement 'Bruker SAINT'
_computing_data_collection 'Bruker APEX2'
_computing_data_reduction 'Bruker SAINT'
_computing_molecular_graphics 'Bruker SHELXTL'
_computing_publication_material 'Bruker SHELXTL'
_computing_structure_refinement 'SHELXL-2014/7 (Sheldrick, 2014)'
_computing_structure_solution 'SHELXS-97 (Sheldrick 2008)'
_diffrn_ambient_temperature 123(2)
_diffrn_measured_fraction_theta_full 1.000
_diffrn_measured_fraction_theta_max 0.993
_diffrn_measurement_device_type 'Bruker APEX-II CCD'
_diffrn_measurement_method '\f and \w scans'
_diffrn_radiation_type MoK\a
_diffrn_radiation_wavelength 0.71073
_diffrn_reflns_av_R_equivalents 0.0296
_diffrn_reflns_av_unetI/netI 0.0279
_diffrn_reflns_Laue_measured_fraction_full 1.000
_diffrn_reflns_Laue_measured_fraction_max 0.993
_diffrn_reflns_limit_h_max 22
_diffrn_reflns_limit_h_min -14
_diffrn_reflns_limit_k_max 22
_diffrn_reflns_limit_k_min -21
_diffrn_reflns_limit_l_max 34
_diffrn_reflns_limit_l_min -35
_diffrn_reflns_number 39006
_diffrn_reflns_point_group_measured_fraction_full 1.000
_diffrn_reflns_point_group_measured_fraction_max 0.994
_diffrn_reflns_theta_full 25.242
_diffrn_reflns_theta_max 28.691
_diffrn_reflns_theta_min 1.440
_exptl_absorpt_coefficient_mu 3.538
_exptl_absorpt_correction_T_max 0.7459
_exptl_absorpt_correction_T_min 0.6511
_exptl_absorpt_correction_type multi-scan
_exptl_absorpt_process_details sadabs
_exptl_crystal_colour yellow
_exptl_crystal_density_diffrn 1.689
_exptl_crystal_description block
_exptl_crystal_F_000 3024
_exptl_crystal_size_max 0.150
_exptl_crystal_size_mid 0.100
_exptl_crystal_size_min 0.100
_refine_diff_density_max 0.628
_refine_diff_density_min -0.397
_refine_diff_density_rms 0.085
_refine_ls_abs_structure_details
; 
 Refined as an inversion twin. 
;
_refine_ls_abs_structure_Flack 0.491(4)
_refine_ls_extinction_method none
_refine_ls_goodness_of_fit_ref 1.082
_refine_ls_hydrogen_treatment constr
_refine_ls_matrix_type full
_refine_ls_number_parameters 529
_refine_ls_number_reflns 10196
_refine_ls_number_restraints 0
_refine_ls_restrained_S_all 1.082
_refine_ls_R_factor_all 0.0205
_refine_ls_R_factor_gt 0.0189
_refine_ls_shift/su_max 0.001
_refine_ls_shift/su_mean 0.000
_refine_ls_structure_factor_coef Fsqd
_refine_ls_weighting_details 'w=1/[\s^2^(Fo^2^)+(0.0202P)^2^+1.5222P] where P=(Fo^2^+2Fc^2^)/3'
_refine_ls_weighting_scheme calc
_refine_ls_wR_factor_gt 0.0430
_refine_ls_wR_factor_ref 0.0441
_reflns_Friedel_coverage 0.820
_reflns_Friedel_fraction_full 1.000
_reflns_Friedel_fraction_max 0.995
_reflns_number_gt 9865
_reflns_number_total 10196
_reflns_threshold_expression 'I > 2\s(I)'
_cod_data_source_file ic5b02691_si_002.cif
_cod_data_source_block 4a
_cod_original_cell_volume 6019(4)
_cod_database_code 4347075
_shelx_shelxl_version_number 2014/7
_shelx_space_group_comment
; 
The symmetry employed for this shelxl refinement is uniquely defined 
by the following loop, which should always be used as a source of 
symmetry information in preference to the above space-group names. 
They are only intended as comments. 
;
_shelx_estimated_absorpt_t_min 0.619
_shelx_estimated_absorpt_t_max 0.719

loop_
_space_group_symop_operation_xyz
'x, y, z'
'-y, x-y, z+2/3'
'-x+y, -x, z+1/3'
'y, x, -z'
'x-y, -y, -z+1/3'
'-x, -x+y, -z+2/3'

loop_
_atom_site_label
_atom_site_type_symbol
_atom_site_fract_x
_atom_site_fract_y
_atom_site_fract_z
_atom_site_U_iso_or_equiv
_atom_site_adp_type
_atom_site_occupancy
_atom_site_site_symmetry_order
_atom_site_calc_flag
_atom_site_refinement_flags_posn
_atom_site_refinement_flags_adp
_atom_site_refinement_flags_occupancy
Ir1 Ir -0.21193(2) 0.17327(2) -0.02649(2) 0.01223(4) Uani 1 1 d . . .
P1S P 0.37544(9) 0.37544(9) 0.0000 0.0223(3) Uani 1 2 d S T P
P2S P 0.0000 0.76650(9) -0.1667 0.0246(3) Uani 1 2 d S T P
S1 S -0.47487(7) 0.19661(7) -0.02351(4) 0.02017(19) Uani 1 1 d . . .
S2 S 0.06836(7) 0.29055(7) -0.10856(4) 0.0229(2) Uani 1 1 d . . .
N1 N -0.3300(2) 0.1790(2) -0.00266(12) 0.0147(6) Uani 1 1 d . . .
N2 N -0.0923(2) 0.1876(2) -0.06369(11) 0.0155(6) Uani 1 1 d . . .
N3 N -0.0789(2) 0.2478(2) 0.07150(11) 0.0179(7) Uani 1 1 d . . .
N4 N -0.3301(2) -0.0482(2) -0.01220(11) 0.0178(6) Uani 1 1 d . . .
C10 C -0.3870(3) 0.1724(3) -0.04054(14) 0.0165(7) Uani 1 1 d . . .
C11 C -0.3565(3) 0.2005(2) 0.04418(14) 0.0155(7) Uani 1 1 d . . .
C12 C -0.3173(3) 0.2042(3) 0.09188(14) 0.0195(8) Uani 1 1 d . . .
H12 H -0.2664 0.1920 0.0957 0.023 Uiso 1 1 calc R U .
C13 C -0.3550(3) 0.2264(3) 0.13413(15) 0.0229(8) Uani 1 1 d . . .
H13 H -0.3291 0.2296 0.1672 0.027 Uiso 1 1 calc R U .
C14 C -0.4296(3) 0.2440(3) 0.12916(14) 0.0223(8) Uani 1 1 d . . .
H14 H -0.4527 0.2603 0.1586 0.027 Uiso 1 1 calc R U .
C15 C -0.4706(3) 0.2381(3) 0.08171(15) 0.0210(8) Uani 1 1 d . . .
H15 H -0.5219 0.2496 0.0782 0.025 Uiso 1 1 calc R U .
C16 C -0.4343(3) 0.2148(3) 0.03954(14) 0.0176(7) Uani 1 1 d . . .
C21 C -0.2892(2) 0.1378(3) -0.09359(13) 0.0144(7) Uani 1 1 d . . .
C22 C -0.3709(3) 0.1463(3) -0.09086(14) 0.0160(7) Uani 1 1 d . . .
C23 C -0.4339(3) 0.1235(3) -0.13181(15) 0.0210(8) Uani 1 1 d . . .
H23 H -0.4878 0.1310 -0.1289 0.025 Uiso 1 1 calc R U .
C24 C -0.4161(3) 0.0897(3) -0.17658(15) 0.0216(9) Uani 1 1 d . . .
H24 H -0.4578 0.0741 -0.2050 0.026 Uiso 1 1 calc R U .
C25 C -0.3372(3) 0.0787(3) -0.18000(15) 0.0216(8) Uani 1 1 d . . .
H25 H -0.3261 0.0545 -0.2107 0.026 Uiso 1 1 calc R U .
C26 C -0.2739(3) 0.1028(3) -0.13914(14) 0.0177(8) Uani 1 1 d . . .
H26 H -0.2201 0.0952 -0.1424 0.021 Uiso 1 1 calc R U .
C30 C -0.0352(3) 0.2741(3) -0.08091(14) 0.0162(7) Uani 1 1 d . . .
C31 C -0.0570(3) 0.1266(3) -0.07371(15) 0.0189(8) Uani 1 1 d . . .
C32 C -0.1004(3) 0.0299(3) -0.06334(18) 0.0283(10) Uani 1 1 d . . .
H32 H -0.1597 -0.0019 -0.0462 0.034 Uiso 1 1 calc R U .
C33 C -0.0547(3) -0.0187(3) -0.07874(18) 0.0334(10) Uani 1 1 d . . .
H33 H -0.0844 -0.0849 -0.0729 0.040 Uiso 1 1 calc R U .
C34 C 0.0334(3) 0.0272(3) -0.10243(17) 0.0321(9) Uani 1 1 d . . .
H34 H 0.0632 -0.0078 -0.1119 0.039 Uiso 1 1 calc R U .
C35 C 0.0782(3) 0.1231(3) -0.11236(17) 0.0285(9) Uani 1 1 d . . .
H35 H 0.1386 0.1550 -0.1282 0.034 Uiso 1 1 calc R U .
C36 C 0.0310(3) 0.1717(3) -0.09816(15) 0.0209(8) Uani 1 1 d . . .
C41 C -0.1497(3) 0.3126(2) -0.05151(13) 0.0162(7) Uani 1 1 d . . .
C42 C -0.1847(3) 0.3753(3) -0.04910(14) 0.0193(8) Uani 1 1 d . . .
H42 H -0.2431 0.3566 -0.0324 0.023 Uiso 1 1 calc R U .
C43 C -0.1346(3) 0.4648(3) -0.07098(14) 0.0212(8) Uani 1 1 d . . .
H43 H -0.1602 0.5058 -0.0693 0.025 Uiso 1 1 calc R U .
C44 C -0.0485(3) 0.4959(3) -0.09521(14) 0.0236(7) Uani 1 1 d . . .
H44 H -0.0149 0.5577 -0.1094 0.028 Uiso 1 1 calc R U .
C45 C -0.0123(3) 0.4353(3) -0.09843(14) 0.0224(8) Uani 1 1 d . . .
H45 H 0.0463 0.4549 -0.1151 0.027 Uiso 1 1 calc R U .
C46 C -0.0632(3) 0.3445(3) -0.07674(14) 0.0176(8) Uani 1 1 d . . .
C50 C -0.1327(2) 0.2178(3) 0.03806(13) 0.0167(7) Uani 1 1 d . . .
C51 C -0.0023(3) 0.2816(3) 0.10598(14) 0.0204(8) Uani 1 1 d . . .
C52 C 0.0804(3) 0.2852(3) 0.08844(15) 0.0242(9) Uani 1 1 d . . .
C53 C 0.1563(3) 0.3192(3) 0.12189(17) 0.0297(10) Uani 1 1 d . . .
H53 H 0.2138 0.3235 0.1109 0.036 Uiso 1 1 calc R U .
C54 C 0.1495(3) 0.3471(3) 0.17093(16) 0.0321(10) Uani 1 1 d . . .
H54 H 0.2018 0.3692 0.1937 0.038 Uiso 1 1 calc R U .
C55 C 0.0670(3) 0.3429(3) 0.18714(16) 0.0280(9) Uani 1 1 d . . .
H55 H 0.0636 0.3624 0.2210 0.034 Uiso 1 1 calc R U .
C56 C -0.0115(3) 0.3110(3) 0.15514(15) 0.0233(9) Uani 1 1 d . . .
C57 C 0.0854(3) 0.2529(4) 0.03477(16) 0.0319(10) Uani 1 1 d . . .
H57A H 0.1466 0.2563 0.0298 0.048 Uiso 1 1 calc R U .
H57B H 0.0787 0.2939 0.0097 0.048 Uiso 1 1 calc R U .
H57C H 0.0343 0.1875 0.0300 0.048 Uiso 1 1 calc R U .
C58 C -0.1006(3) 0.3079(3) 0.17208(16) 0.0283(10) Uani 1 1 d . . .
H58A H -0.1210 0.3366 0.1457 0.042 Uiso 1 1 calc R U .
H58B H -0.0890 0.3430 0.2042 0.042 Uiso 1 1 calc R U .
H58C H -0.1501 0.2420 0.1774 0.042 Uiso 1 1 calc R U .
C60 C -0.2815(3) 0.0332(2) -0.01272(13) 0.0147(7) Uani 1 1 d . . .
C61 C -0.3937(3) -0.1457(3) -0.01789(14) 0.0173(7) Uani 1 1 d . . .
C62 C -0.4744(3) -0.1732(3) -0.04769(15) 0.0212(8) Uani 1 1 d . . .
C63 C -0.5364(3) -0.2696(3) -0.05225(16) 0.0260(9) Uani 1 1 d . . .
H63 H -0.5912 -0.2911 -0.0730 0.031 Uiso 1 1 calc R U .
C64 C -0.5204(3) -0.3349(3) -0.02754(18) 0.0298(10) Uani 1 1 d . . .
H64 H -0.5647 -0.4006 -0.0306 0.036 Uiso 1 1 calc R U .
C65 C -0.4393(3) -0.3044(3) 0.00185(16) 0.0264(9) Uani 1 1 d . . .
H65 H -0.4289 -0.3499 0.0188 0.032 Uiso 1 1 calc R U .
C66 C -0.3731(3) -0.2092(3) 0.00703(14) 0.0192(8) Uani 1 1 d . . .
C67 C -0.4946(3) -0.1012(3) -0.07172(19) 0.0332(11) Uani 1 1 d . . .
H67A H -0.5550 -0.1338 -0.0901 0.050 Uiso 1 1 calc R U .
H67B H -0.4439 -0.0620 -0.0959 0.050 Uiso 1 1 calc R U .
H67C H -0.4980 -0.0610 -0.0449 0.050 Uiso 1 1 calc R U .
C68 C -0.2855(3) -0.1751(3) 0.03824(18) 0.0303(10) Uani 1 1 d . . .
H68A H -0.2803 -0.2294 0.0500 0.045 Uiso 1 1 calc R U .
H68B H -0.2883 -0.1399 0.0680 0.045 Uiso 1 1 calc R U .
H68C H -0.2302 -0.1336 0.0173 0.045 Uiso 1 1 calc R U .
F1S F 0.3188(2) 0.4307(2) 0.00570(14) 0.0542(8) Uani 1 1 d . . .
F2S F 0.4417(2) 0.44805(19) -0.04268(10) 0.0426(7) Uani 1 1 d . . .
F3S F 0.3010(2) 0.30981(19) -0.04243(10) 0.0405(7) Uani 1 1 d . . .
F4S F 0.0322(2) 0.7825(3) -0.10900(12) 0.0773(13) Uani 1 1 d . . .
F5S F 0.0768(2) 0.87330(19) -0.17916(12) 0.0410(7) Uani 1 1 d . . .
F6S F 0.0766(2) 0.7357(2) -0.17937(16) 0.0691(11) Uani 1 1 d . . .

loop_
_atom_site_aniso_label
_atom_site_aniso_U_11
_atom_site_aniso_U_22
_atom_site_aniso_U_33
_atom_site_aniso_U_23
_atom_site_aniso_U_13
_atom_site_aniso_U_12
Ir1 0.01136(7) 0.01206(7) 0.01248(6) -0.00037(5) 0.00015(5) 0.00526(6)
P1S 0.0259(6) 0.0259(6) 0.0198(7) 0.0020(3) -0.0020(3) 0.0165(6)
P2S 0.0199(7) 0.0191(5) 0.0352(8) -0.0020(3) -0.0040(6) 0.0099(4)
S1 0.0165(4) 0.0265(5) 0.0210(5) -0.0021(4) -0.0004(4) 0.0134(4)
S2 0.0157(5) 0.0213(5) 0.0296(5) 0.0030(4) 0.0063(4) 0.0079(4)
N1 0.0123(15) 0.0153(15) 0.0151(15) -0.0002(12) 0.0026(12) 0.0060(13)
N2 0.0151(15) 0.0152(15) 0.0162(15) -0.0022(12) -0.0007(12) 0.0077(13)
N3 0.0173(15) 0.0160(16) 0.0165(15) 0.0004(12) -0.0005(12) 0.0054(13)
N4 0.0175(16) 0.0175(16) 0.0171(14) 0.0021(12) 0.0022(12) 0.0078(14)
C10 0.0120(18) 0.0186(18) 0.0196(17) 0.0018(14) 0.0007(14) 0.0082(15)
C11 0.0155(18) 0.0119(17) 0.0169(18) 0.0025(14) 0.0056(14) 0.0052(15)
C12 0.0195(19) 0.0195(19) 0.0180(19) 0.0005(15) 0.0030(15) 0.0087(16)
C13 0.024(2) 0.024(2) 0.0154(18) 0.0018(15) 0.0050(15) 0.0080(17)
C14 0.022(2) 0.0182(19) 0.0202(19) -0.0025(15) 0.0079(15) 0.0054(16)
C15 0.0172(19) 0.0171(19) 0.026(2) 0.0000(16) 0.0067(15) 0.0069(16)
C16 0.0152(18) 0.0163(18) 0.0187(18) -0.0011(14) 0.0021(14) 0.0061(15)
C21 0.0153(16) 0.0106(16) 0.0129(16) 0.0004(14) -0.0013(12) 0.0032(15)
C22 0.0160(18) 0.0150(18) 0.0161(18) 0.0008(14) 0.0003(14) 0.0070(15)
C23 0.018(2) 0.023(2) 0.023(2) 0.0025(15) -0.0020(15) 0.0103(16)
C24 0.023(2) 0.022(2) 0.0165(18) -0.0010(15) -0.0065(14) 0.0083(16)
C25 0.030(2) 0.0192(19) 0.0131(18) -0.0027(15) 0.0007(16) 0.0102(17)
C26 0.0200(18) 0.0172(18) 0.0151(17) 0.0010(14) 0.0026(15) 0.0088(16)
C30 0.0147(17) 0.0180(19) 0.0140(17) -0.0009(14) 0.0006(13) 0.0067(15)
C31 0.0164(19) 0.0181(19) 0.022(2) -0.0025(15) -0.0010(15) 0.0084(15)
C32 0.025(2) 0.018(2) 0.043(3) 0.0046(18) 0.0103(19) 0.0118(19)
C33 0.034(3) 0.022(2) 0.048(3) 0.0011(19) 0.007(2) 0.016(2)
C34 0.033(2) 0.034(2) 0.040(2) -0.0043(19) 0.005(2) 0.025(2)
C35 0.023(2) 0.030(2) 0.036(2) -0.0018(18) 0.0014(19) 0.017(2)
C36 0.019(2) 0.021(2) 0.023(2) -0.0014(16) 0.0010(16) 0.0101(17)
C41 0.0193(19) 0.0145(17) 0.0140(16) -0.0010(13) -0.0036(14) 0.0077(16)
C42 0.0218(19) 0.0190(19) 0.0187(19) -0.0015(15) 0.0006(15) 0.0114(16)
C43 0.032(2) 0.0182(19) 0.0185(19) -0.0037(15) -0.0058(16) 0.0164(18)
C44 0.026(2) 0.0160(18) 0.0244(18) 0.0026(15) -0.0039(17) 0.0068(17)
C45 0.0172(19) 0.0197(19) 0.0244(19) 0.0062(15) -0.0004(15) 0.0047(17)
C46 0.0159(19) 0.0160(18) 0.0184(18) -0.0011(14) -0.0044(14) 0.0061(15)
C50 0.0155(17) 0.0145(18) 0.0179(17) 0.0003(14) 0.0015(13) 0.0060(15)
C51 0.0211(18) 0.0178(19) 0.0165(17) 0.0011(15) -0.0079(14) 0.0055(17)
C52 0.022(2) 0.022(2) 0.022(2) -0.0019(16) -0.0049(16) 0.0064(17)
C53 0.022(2) 0.032(2) 0.033(2) -0.0023(18) -0.0077(17) 0.0123(19)
C54 0.029(2) 0.031(2) 0.028(2) -0.0037(19) -0.0160(17) 0.009(2)
C55 0.034(2) 0.023(2) 0.0185(19) -0.0010(16) -0.0071(17) 0.008(2)
C56 0.029(2) 0.0143(19) 0.021(2) 0.0026(15) -0.0018(16) 0.0059(17)
C57 0.023(2) 0.045(3) 0.029(2) -0.007(2) -0.0061(17) 0.018(2)
C58 0.036(2) 0.026(2) 0.020(2) -0.0005(17) -0.0004(18) 0.013(2)
C60 0.0165(18) 0.0183(17) 0.0120(16) 0.0004(13) -0.0013(14) 0.0109(16)
C61 0.0154(19) 0.0130(17) 0.0196(18) -0.0015(14) 0.0057(14) 0.0043(15)
C62 0.018(2) 0.021(2) 0.022(2) 0.0027(16) 0.0052(15) 0.0083(16)
C63 0.0179(19) 0.023(2) 0.029(2) -0.0027(17) 0.0015(17) 0.0040(17)
C64 0.027(2) 0.017(2) 0.038(3) -0.0049(18) 0.0061(19) 0.0056(18)
C65 0.033(2) 0.0162(19) 0.031(2) 0.0039(16) 0.0083(19) 0.0125(18)
C66 0.022(2) 0.019(2) 0.0181(18) -0.0015(15) 0.0017(15) 0.0115(17)
C67 0.021(2) 0.028(2) 0.041(3) 0.011(2) -0.0056(19) 0.0054(19)
C68 0.030(2) 0.026(2) 0.036(2) 0.0023(18) -0.0049(19) 0.0146(19)
F1S 0.0402(17) 0.0399(17) 0.095(3) -0.0112(17) -0.0084(16) 0.0296(15)
F2S 0.0501(18) 0.0327(15) 0.0297(14) 0.0081(11) 0.0035(13) 0.0092(13)
F3S 0.0509(18) 0.0310(15) 0.0267(14) 0.0021(12) -0.0102(13) 0.0108(13)
F4S 0.045(2) 0.122(3) 0.0374(18) 0.020(2) -0.0107(15) 0.022(2)
F5S 0.0351(16) 0.0234(14) 0.0600(18) 0.0059(13) 0.0169(14) 0.0112(12)
F6S 0.0296(16) 0.0341(17) 0.150(3) -0.009(2) 0.0064(19) 0.0207(15)

loop_
_atom_type_symbol
_atom_type_description
_atom_type_scat_dispersion_real
_atom_type_scat_dispersion_imag
_atom_type_scat_source
C C 0.0033 0.0016 'International Tables Vol C Tables 4.2.6.8 and 6.1.1.4'
H H 0.0000 0.0000 'International Tables Vol C Tables 4.2.6.8 and 6.1.1.4'
N N 0.0061 0.0033 'International Tables Vol C Tables 4.2.6.8 and 6.1.1.4'
F F 0.0171 0.0103 'International Tables Vol C Tables 4.2.6.8 and 6.1.1.4'
P P 0.1023 0.0942 'International Tables Vol C Tables 4.2.6.8 and 6.1.1.4'
S S 0.1246 0.1234 'International Tables Vol C Tables 4.2.6.8 and 6.1.1.4'
Ir Ir -1.4442 7.9887 'International Tables Vol C Tables 4.2.6.8 and 6.1.1.4'

loop_
_geom_angle_atom_site_label_1
_geom_angle_atom_site_label_2
_geom_angle_atom_site_label_3
_geom_angle
_geom_angle_site_symmetry_1
_geom_angle_site_symmetry_3
C60 Ir1 C50 98.94(14) . .
C60 Ir1 C21 85.08(14) . .
C50 Ir1 C21 175.95(15) . .
C60 Ir1 N1 89.36(14) . .
C50 Ir1 N1 100.16(13) . .
C21 Ir1 N1 79.32(14) . .
C60 Ir1 C41 171.37(13) . .
C50 Ir1 C41 89.63(14) . .
C21 Ir1 C41 86.35(14) . .
N1 Ir1 C41 90.06(14) . .
C60 Ir1 N2 100.08(13) . .
C50 Ir1 N2 87.27(13) . .
C21 Ir1 N2 92.52(13) . .
N1 Ir1 N2 167.00(12) . .
C41 Ir1 N2 79.25(14) . .
F1S P1S F1S 179.2(2) 4 .
F1S P1S F2S 89.77(16) 4 .
F1S P1S F2S 90.79(17) . .
F1S P1S F2S 90.79(17) 4 4
F1S P1S F2S 89.77(16) . 4
F2S P1S F2S 89.2(2) . 4
F1S P1S F3S 90.47(17) 4 .
F1S P1S F3S 88.96(16) . .
F2S P1S F3S 91.20(14) . .
F2S P1S F3S 178.69(16) 4 .
F1S P1S F3S 88.96(16) 4 4
F1S P1S F3S 90.47(17) . 4
F2S P1S F3S 178.69(16) . 4
F2S P1S F3S 91.20(14) 4 4
F3S P1S F3S 88.5(2) . 4
F4S P2S F4S 179.8(4) 6_554 .
F4S P2S F5S 90.2(2) 6_554 .
F4S P2S F5S 89.96(19) . .
F4S P2S F5S 89.96(19) 6_554 6_554
F4S P2S F5S 90.1(2) . 6_554
F5S P2S F5S 90.9(2) . 6_554
F4S P2S F6S 90.1(2) 6_554 6_554
F4S P2S F6S 89.8(2) . 6_554
F5S P2S F6S 179.6(2) . 6_554
F5S P2S F6S 89.42(14) 6_554 6_554
F4S P2S F6S 89.8(2) 6_554 .
F4S P2S F6S 90.1(2) . .
F5S P2S F6S 89.42(14) . .
F5S P2S F6S 179.6(2) 6_554 .
F6S P2S F6S 90.3(2) 6_554 .
C10 S1 C16 89.63(18) . .
C30 S2 C36 89.54(19) . .
C10 N1 C11 112.3(3) . .
C10 N1 Ir1 113.9(2) . .
C11 N1 Ir1 133.2(2) . .
C30 N2 C31 111.9(3) . .
C30 N2 Ir1 113.5(2) . .
C31 N2 Ir1 134.5(2) . .
C50 N3 C51 169.3(4) . .
C60 N4 C61 172.4(4) . .
N1 C10 C22 118.5(3) . .
N1 C10 S1 114.9(3) . .
C22 C10 S1 126.6(3) . .
C12 C11 N1 126.9(3) . .
C12 C11 C16 120.4(3) . .
N1 C11 C16 112.6(3) . .
C11 C12 C13 117.7(4) . .
C14 C13 C12 121.8(4) . .
C15 C14 C13 120.8(4) . .
C14 C15 C16 117.9(4) . .
C15 C16 C11 121.4(4) . .
C15 C16 S1 128.0(3) . .
C11 C16 S1 110.5(3) . .
C26 C21 C22 117.1(3) . .
C26 C21 Ir1 128.9(3) . .
C22 C21 Ir1 113.9(3) . .
C23 C22 C21 122.8(3) . .
C23 C22 C10 123.7(3) . .
C21 C22 C10 113.3(3) . .
C24 C23 C22 118.6(3) . .
C23 C24 C25 119.9(3) . .
C24 C25 C26 121.2(4) . .
C21 C26 C25 120.4(4) . .
N2 C30 C46 119.4(3) . .
N2 C30 S2 114.9(3) . .
C46 C30 S2 125.7(3) . .
C32 C31 C36 119.5(4) . .
C32 C31 N2 127.5(3) . .
C36 C31 N2 113.0(3) . .
C33 C32 C31 118.3(4) . .
C34 C33 C32 121.7(4) . .
C35 C34 C33 120.8(4) . .
C34 C35 C36 117.5(4) . .
C31 C36 C35 122.2(4) . .
C31 C36 S2 110.7(3) . .
C35 C36 S2 127.2(3) . .
C42 C41 C46 116.9(3) . .
C42 C41 Ir1 129.1(3) . .
C46 C41 Ir1 113.8(3) . .
C43 C42 C41 120.6(4) . .
C44 C43 C42 121.9(4) . .
C43 C44 C45 118.9(4) . .
C44 C45 C46 119.3(4) . .
C41 C46 C45 122.4(4) . .
C41 C46 C30 113.8(3) . .
C45 C46 C30 123.7(4) . .
N3 C50 Ir1 172.5(3) . .
C52 C51 C56 123.4(4) . .
C52 C51 N3 117.2(3) . .
C56 C51 N3 119.4(4) . .
C53 C52 C51 117.6(4) . .
C53 C52 C57 121.9(4) . .
C51 C52 C57 120.5(4) . .
C54 C53 C52 120.8(4) . .
C53 C54 C55 120.3(4) . .
C54 C55 C56 121.8(4) . .
C55 C56 C51 116.1(4) . .
C55 C56 C58 122.1(4) . .
C51 C56 C58 121.8(4) . .
N4 C60 Ir1 168.3(3) . .
C62 C61 C66 123.9(4) . .
C62 C61 N4 117.8(3) . .
C66 C61 N4 118.3(3) . .
C63 C62 C61 116.6(4) . .
C63 C62 C67 122.0(4) . .
C61 C62 C67 121.4(4) . .
C64 C63 C62 121.7(4) . .
C63 C64 C65 119.7(4) . .
C66 C65 C64 121.6(4) . .
C65 C66 C61 116.3(4) . .
C65 C66 C68 122.4(4) . .
C61 C66 C68 121.2(4) . .

loop_
_geom_bond_atom_site_label_1
_geom_bond_atom_site_label_2
_geom_bond_distance
_geom_bond_site_symmetry_2
Ir1 C60 2.013(4) .
Ir1 C50 2.023(3) .
Ir1 C21 2.064(3) .
Ir1 N1 2.072(3) .
Ir1 C41 2.079(4) .
Ir1 N2 2.086(3) .
P1S F1S 1.588(3) 4
P1S F1S 1.588(3) .
P1S F2S 1.591(3) .
P1S F2S 1.591(3) 4
P1S F3S 1.596(3) .
P1S F3S 1.596(3) 4
P2S F4S 1.571(3) 6_554
P2S F4S 1.571(3) .
P2S F5S 1.591(3) .
P2S F5S 1.591(3) 6_554
P2S F6S 1.599(3) 6_554
P2S F6S 1.599(3) .
S1 C10 1.725(4) .
S1 C16 1.741(4) .
S2 C30 1.730(4) .
S2 C36 1.740(4) .
N1 C10 1.324(5) .
N1 C11 1.398(5) .
N2 C30 1.323(5) .
N2 C31 1.404(5) .
N3 C50 1.159(4) .
N3 C51 1.409(4) .
N4 C60 1.157(5) .
N4 C61 1.408(5) .
C10 C22 1.444(5) .
C11 C12 1.387(5) .
C11 C16 1.407(5) .
C12 C13 1.396(5) .
C13 C14 1.389(6) .
C14 C15 1.387(6) .
C15 C16 1.390(5) .
C21 C26 1.394(5) .
C21 C22 1.411(5) .
C22 C23 1.397(5) .
C23 C24 1.382(5) .
C24 C25 1.390(6) .
C25 C26 1.397(5) .
C30 C46 1.438(5) .
C31 C32 1.395(5) .
C31 C36 1.398(6) .
C32 C33 1.394(6) .
C33 C34 1.390(6) .
C34 C35 1.382(6) .
C35 C36 1.402(6) .
C41 C42 1.400(5) .
C41 C46 1.401(5) .
C42 C43 1.391(5) .
C43 C44 1.385(6) .
C44 C45 1.386(6) .
C45 C46 1.405(5) .
C51 C52 1.399(6) .
C51 C56 1.403(5) .
C52 C53 1.384(6) .
C52 C57 1.513(6) .
C53 C54 1.380(6) .
C54 C55 1.381(6) .
C55 C56 1.394(6) .
C56 C58 1.496(6) .
C61 C62 1.396(5) .
C61 C66 1.400(5) .
C62 C63 1.387(6) .
C62 C67 1.506(6) .
C63 C64 1.378(6) .
C64 C65 1.389(6) .
C65 C66 1.387(5) .
C66 C68 1.490(6) .
